data_7100062
loop_
_publ_author_name
'John Ripmeester'
'Philip Brown'
'Gary D. Enright'
'Konstantin A. Udachin'

_publ_section_title
;
Extending the chemistry of p-t-butylcalix[4]arene with
H-bonding and secondary coordination
;
_journal_name_full 'Chemical Communications'
_journal_paper_doi 10.1039/b503915k
_journal_year 2005
_chemical_formula_moiety 'C44H56O4 C4H9NH2'
_chemical_formula_sum 'C36 H66.11 Cl1.16 N3.5 O2.5 Zn'
_chemical_formula_weight 694.53
_chemical_name_common 't-butyl-calix[4]arene*2(Zn(n-butylamine)3) 2Cl'
_space_group_IT_number 2
_symmetry_cell_setting triclinic
_symmetry_space_group_name_Hall '-P 1'
_symmetry_space_group_name_H-M 'P -1'
_cell_angle_alpha 77.408(2)
_cell_angle_beta 86.846(2)
_cell_angle_gamma 79.320(2)
_cell_formula_units_Z 4
_cell_length_a 12.5854(15)
_cell_length_b 16.2134(19)
_cell_length_c 20.695(2)
_cell_measurement_temperature 173(2)
_cell_volume 4049.5(8)
_diffrn_ambient_temperature 173(2)
_exptl_crystal_density_diffrn 1.139
_cod_original_formula_sum 'C36 H66.11 Cl1.16 N3.50 O2.50 Zn'
_cod_database_code 7100062

loop_
_symmetry_equiv_pos_as_xyz
'x, y, z'
'-x, -y, -z'

loop_
_atom_site_label
_atom_site_type_symbol
_atom_site_fract_x
_atom_site_fract_y
_atom_site_fract_z
_atom_site_U_iso_or_equiv
_atom_site_adp_type
_atom_site_occupancy
_atom_site_symmetry_multiplicity
_atom_site_calc_flag
_atom_site_refinement_flags
_atom_site_disorder_assembly
_atom_site_disorder_group
N1A N 0.19297(3) 0.32791(3) 0.35572(2) 0.00503(10) Uani 0.68 1 d PDU A -11
H1A1 H 0.2649 0.3132 0.3467 0.050 Uiso 0.68 1 d P B -11
H1A2 H 0.1571 0.3494 0.3168 0.050 Uiso 0.68 1 d P C -11
C1A C 0.15487(5) 0.25930(3) 0.38930(3) 0.01282(13) Uani 0.68 1 d PD A -11
H1A3 H 0.0751 0.2719 0.3860 0.015 Uiso 0.68 1 calc PR A -11
H1A4 H 0.1724 0.2515 0.4366 0.015 Uiso 0.68 1 calc PR A -11
C2A C 0.19378(7) 0.17809(4) 0.36915(3) 0.0339(2) Uani 0.68 1 d PD A -11
H2A1 H 0.1321 0.1472 0.3727 0.041 Uiso 0.68 1 calc PR A -11
H2A2 H 0.2478 0.1433 0.4018 0.041 Uiso 0.68 1 calc PR A -11
C3A C 0.24376(7) 0.17956(6) 0.30148(4) 0.0457(3) Uani 0.68 1 d PD A -11
H3A1 H 0.3129 0.1383 0.3048 0.055 Uiso 0.68 1 calc PR A -11
H3A2 H 0.2593 0.2376 0.2821 0.055 Uiso 0.68 1 calc PR A -11
C4A C 0.16575(7) 0.15541(5) 0.25621(4) 0.0420(2) Uani 0.68 1 d PD A -11
H4A1 H 0.1434 0.1012 0.2781 0.063 Uiso 0.68 1 calc PR A -11
H4A2 H 0.2026 0.1488 0.2142 0.063 Uiso 0.68 1 calc PR A -11
H4A3 H 0.1019 0.2009 0.2476 0.063 Uiso 0.68 1 calc PR A -11
Cl3 Cl 0.09763(3) 0.26130(2) 0.439400(18) 0.03025(11) Uani 0.32 1 d P D -18
N1H N 0.17499(7) 0.19752(5) 0.36285(4) 0.00503(10) Uani 0.32 1 d PDU E -12
H1H1 H 0.1038 0.2156 0.3528 0.008 Uiso 0.32 1 calc PR E -12
H1H2 H 0.2009 0.2397 0.3764 0.008 Uiso 0.32 1 calc PR E -12
H1H3 H 0.1825 0.1496 0.3958 0.008 Uiso 0.32 1 calc PR E -12
C1H C 0.23590(8) 0.17775(7) 0.30395(4) 0.01282(13) Uani 0.32 1 d PD E -12
H1H4 H 0.2941 0.1276 0.3178 0.015 Uiso 0.32 1 calc PR E -12
H1H5 H 0.2704 0.2272 0.2826 0.015 Uiso 0.32 1 calc PR E -12
C2H C 0.16570(9) 0.15833(7) 0.25390(6) 0.0339(2) Uani 0.32 1 d PD E -12
H2H1 H 0.1496 0.0998 0.2703 0.041 Uiso 0.32 1 calc PR E -12
H2H2 H 0.2072 0.1585 0.2118 0.041 Uiso 0.32 1 calc PR E -12
C3H C 0.05981(10) 0.22092(7) 0.23995(9) 0.0457(3) Uani 0.32 1 d PD E -12
H3H1 H 0.0138 0.1984 0.2131 0.055 Uiso 0.32 1 calc PR E -12
H3H2 H 0.0212 0.2256 0.2823 0.055 Uiso 0.32 1 calc PR E -12
C4H C 0.07686(15) 0.30874(7) 0.20369(8) 0.0420(2) Uani 0.32 1 d PD E -12
H4H1 H 0.1200 0.3322 0.2309 0.063 Uiso 0.32 1 calc PR E -12
H4H2 H 0.0066 0.3467 0.1949 0.063 Uiso 0.32 1 calc PR E -12
H4H3 H 0.1150 0.3044 0.1616 0.063 Uiso 0.32 1 calc PR E -12
Zn1 Zn 0.141037(5) 0.425652(4) 0.394939(3) 0.03057(2) Uani 1 1 d . F -12
N1B N -0.02087(6) 0.45641(5) 0.39853(3) 0.0264(2) Uani 0.55 1 d PD G -1
H1B1 H -0.0507 0.5130 0.3993 0.050 Uiso 0.55 1 d P H -1
H1B2 H -0.0312 0.4225 0.4368 0.050 Uiso 0.55 1 d P I -1
C1B C -0.06714(7) 0.43061(7) 0.34199(4) 0.0344(3) Uani 0.55 1 d PD G -1
H1B1' H -0.0299 0.4546 0.3007 0.041 Uiso 0.55 1 calc PR G -1
H1B2' H -0.0496 0.3673 0.3487 0.041 Uiso 0.55 1 calc PR G -1
C2B C -0.18646(7) 0.45756(7) 0.33188(5) 0.0366(3) Uani 0.55 1 d PD G -1
H2B1 H -0.2067 0.5201 0.3297 0.044 Uiso 0.55 1 calc PR G -1
H2B2 H -0.2252 0.4277 0.3703 0.044 Uiso 0.55 1 calc PR G -1
C3B C -0.22212(9) 0.43713(8) 0.26813(5) 0.0467(3) Uani 0.55 1 d PD G -1
C4B C -0.34245(10) 0.47090(11) 0.25470(7) 0.0732(5) Uani 0.55 1 d PD G -1
H4B1 H -0.3593 0.5320 0.2560 0.110 Uiso 0.55 1 calc PR G -1
H4B2 H -0.3856 0.4389 0.2886 0.110 Uiso 0.55 1 calc PR G -1
H4B3 H -0.3595 0.4635 0.2109 0.110 Uiso 0.55 1 calc PR G -1
N1J N -0.02517(11) 0.45386(8) 0.40240(6) 0.0541(4) Uani 0.45 1 d PD J -2
H1J1 H -0.0506 0.5024 0.4156 0.050 Uiso 0.45 1 d P K -2
H1J2 H -0.0458 0.4083 0.4383 0.050 Uiso 0.45 1 d P L -2
C1J C -0.09110(10) 0.44922(9) 0.34462(6) 0.0442(4) Uani 0.45 1 d PD J -2
H1J1' H -0.0639 0.4829 0.3033 0.053 Uiso 0.45 1 calc PR J -2
H1J2' H -0.0823 0.3888 0.3401 0.053 Uiso 0.45 1 calc PR J -2
C2J C -0.20841(9) 0.48346(9) 0.35401(6) 0.0401(4) Uani 0.45 1 d PD J -2
H2J1 H -0.2186 0.5447 0.3564 0.048 Uiso 0.45 1 calc PR J -2
H2J2 H -0.2361 0.4512 0.3958 0.048 Uiso 0.45 1 calc PR J -2
C3J C -0.26990(11) 0.47349(10) 0.29477(6) 0.0519(5) Uani 0.45 1 d PD J -2
H3J1 H -0.2414 0.5056 0.2532 0.062 Uiso 0.45 1 calc PR J -2
H3J2 H -0.2590 0.4121 0.2924 0.062 Uiso 0.45 1 calc PR J -2
C4J C -0.39056(11) 0.50783(13) 0.30227(9) 0.0678(6) Uani 0.45 1 d PD J -2
H4J1 H -0.4239 0.4648 0.3334 0.102 Uiso 0.45 1 calc PR J -2
H4J2 H -0.4251 0.5199 0.2591 0.102 Uiso 0.45 1 calc PR J -2
H4J3 H -0.4000 0.5608 0.3191 0.102 Uiso 0.45 1 calc PR J -2
N1C N 0.18879(4) 0.53176(3) 0.33296(2) 0.03439(13) Uani 1 1 d . M -2
H1C1 H 0.1309 0.5557 0.3069 0.050 Uiso 1 1 d . N -2
H1C2 H 0.1966 0.5668 0.3609 0.050 Uiso 1 1 d . O -2
C1C C 0.28665(5) 0.52101(4) 0.29157(3) 0.04606(19) Uani 1 1 d . M -2
H1C1' H 0.3484 0.4895 0.3198 0.055 Uiso 1 1 calc R M -2
H1C2' H 0.3031 0.5782 0.2703 0.055 Uiso 1 1 calc R M -2
C2C C 0.27324(5) 0.47224(4) 0.23849(3) 0.04072(18) Uani 1 1 d . M -2
H2C1 H 0.2600 0.4143 0.2604 0.049 Uiso 1 1 calc R M -2
H2C2 H 0.2084 0.5023 0.2125 0.049 Uiso 1 1 calc R M -2
C3C C 0.36608(8) 0.46280(7) 0.19262(4) 0.0877(3) Uani 1 1 d . M -2
H3C1 H 0.3807 0.5208 0.1723 0.105 Uiso 1 1 calc R M -2
H3C2 H 0.4302 0.4314 0.2188 0.105 Uiso 1 1 calc R M -2
C4C C 0.35563(9) 0.41876(7) 0.13950(4) 0.0993(4) Uani 1 1 d . M -2
H4C1 H 0.3615 0.3571 0.1578 0.149 Uiso 1 1 calc R M -2
H4C2 H 0.4133 0.4284 0.1064 0.149 Uiso 1 1 calc R M -2
H4C3 H 0.2851 0.4413 0.1186 0.149 Uiso 1 1 calc R M -2
N1D N 0.20469(5) 0.41626(4) 0.48607(3) 0.02244(17) Uani 0.62 1 d PD P -1
H1D1 H 0.2248 0.4654 0.4810 0.050 Uiso 0.62 1 d P Q -1
H1D2 H 0.1573 0.4055 0.5202 0.050 Uiso 0.62 1 d P R -1
C1D C 0.30312(7) 0.34768(6) 0.50292(5) 0.0360(3) Uani 0.62 1 d PD P -1
H1D1' H 0.2863 0.2924 0.4974 0.043 Uiso 0.62 1 calc PR P -1
H1D2' H 0.3203 0.3414 0.5501 0.043 Uiso 0.62 1 calc PR P -1
C2D C 0.40152(7) 0.36606(7) 0.46093(6) 0.0479(3) Uani 0.62 1 d PD P -1
H2D1 H 0.4614 0.3165 0.4718 0.057 Uiso 0.62 1 calc PR P -1
H2D2 H 0.3846 0.3744 0.4135 0.057 Uiso 0.62 1 calc PR P -1
C3D C 0.43590(9) 0.44492(8) 0.47303(6) 0.0599(4) Uani 0.62 1 d PD P -1
H3D1 H 0.4374 0.4415 0.5213 0.072 Uiso 0.62 1 calc PR P -1
H3D2 H 0.3823 0.4960 0.4536 0.072 Uiso 0.62 1 calc PR P -1
C4D C 0.54845(10) 0.45546(11) 0.44268(9) 0.0918(7) Uani 0.62 1 d PD P -1
H4D1 H 0.6005 0.4029 0.4587 0.138 Uiso 0.62 1 calc PR P -1
H4D2 H 0.5714 0.5040 0.4557 0.138 Uiso 0.62 1 calc PR P -1
H4D3 H 0.5450 0.4662 0.3943 0.138 Uiso 0.62 1 calc PR P -1
N1K N 0.20683(12) 0.40871(9) 0.48081(9) 0.0619(5) Uani 0.38 1 d PD S -2
H1K1 H 0.2142 0.4627 0.4979 0.050 Uiso 0.38 1 d P T -2
H1K2 H 0.1478 0.3943 0.4889(9) 0.050 Uiso 0.38 1 d P U -2
C1K C 0.30957(14) 0.34552(18) 0.49821(10) 0.1046(10) Uani 0.38 1 d PD S -2
H1K1' H 0.2952 0.2865 0.5026 0.125 Uiso 0.38 1 calc PR S -2
H1K2' H 0.3350 0.3503 0.5414 0.125 Uiso 0.38 1 calc PR S -2
C2K C 0.39685(17) 0.36117(16) 0.44611(15) 0.1491(16) Uani 0.38 1 d PD S -2
H2K1 H 0.4257 0.4124 0.4507 0.179 Uiso 0.38 1 calc PR S -2
H2K2 H 0.3645 0.3737 0.4017 0.179 Uiso 0.38 1 calc PR S -2
C3K C 0.49040(15) 0.28468(13) 0.45093(12) 0.1149(13) Uani 0.38 1 d PD S -2
H3K1 H 0.5559 0.3044 0.4290 0.138 Uiso 0.38 1 calc PR S -2
H3K2 H 0.5069 0.2588 0.4980 0.138 Uiso 0.38 1 calc PR S -2
C4K C 0.4585(2) 0.21776(13) 0.41729(11) 0.1017(11) Uani 0.38 1 d PD S -2
H4K1 H 0.4445 0.1681 0.4511 0.153 Uiso 0.38 1 calc PR S -2
H4K2 H 0.5175 0.1992 0.3879 0.153 Uiso 0.38 1 calc PR S -2
H4K3 H 0.3931 0.2431 0.3914 0.153 Uiso 0.38 1 calc PR S -2
O1 O 1.09493(3) -0.31552(2) 0.213890(16) 0.02920(10) Uani 1 1 d . . .
O2 O 1.08732(3) -0.17426(2) 0.239409(16) 0.02747(10) Uani 1 1 d . . .
H2 H 1.1173(12) -0.2556(10) 0.2571(7) 0.202(6) Uiso 1 1 d . . .
O3 O 0.90439(3) -0.17647(2) 0.297108(17) 0.03147(11) Uani 1 1 d . . .
H3 H 0.9588(6) -0.1706(5) 0.2800(4) 0.069(2) Uiso 1 1 d . . .
O4 O 0.91825(3) -0.34972(3) 0.271507(17) 0.03308(11) Uani 1 1 d . . .
H4 H 0.9889(5) -0.3441(4) 0.2429(3) 0.0364(16) Uiso 1 1 d . . .
C1 C 1.11696(4) -0.32058(3) 0.14889(2) 0.02506(13) Uani 1 1 d . . .
C2 C 1.06581(4) -0.37405(3) 0.12073(2) 0.02708(14) Uani 1 1 d . . .
C3 C 1.09417(4) -0.38240(3) 0.05609(2) 0.02725(13) Uani 1 1 d . . .
H3A H 1.0600 -0.4188 0.0371 0.033 Uiso 1 1 calc R . .
C4 C 1.16982(4) -0.34004(3) 0.01833(2) 0.02798(14) Uani 1 1 d . . .
C5 C 1.21588(4) -0.28518(3) 0.04752(2) 0.02678(14) Uani 1 1 d . . .
H5 H 1.2660 -0.2536 0.0221 0.032 Uiso 1 1 calc R . .
C6 C 1.19184(4) -0.27468(3) 0.11176(2) 0.02460(13) Uani 1 1 d . . .
C7 C 1.24411(4) -0.21467(3) 0.14083(2) 0.02715(13) Uani 1 1 d . . .
H7A H 1.3140 -0.2085 0.1176 0.033 Uiso 1 1 calc R . .
H7B H 1.2598 -0.2409 0.1880 0.033 Uiso 1 1 calc R . .
C8 C 1.20308(5) -0.34979(4) -0.05247(3) 0.03444(15) Uani 1 1 d . . .
C9 C 1.15187(5) -0.41991(4) -0.07171(3) 0.04524(18) Uani 1 1 d . . .
H9A H 1.1769 -0.4268 -0.1162 0.054 Uiso 1 1 calc R . .
H9B H 1.0729 -0.4033 -0.0712 0.054 Uiso 1 1 calc R . .
H9C H 1.1732 -0.4743 -0.0400 0.054 Uiso 1 1 calc R . .
C10 C 1.32594(5) -0.37421(4) -0.05868(3) 0.04485(19) Uani 1 1 d . . .
H10A H 1.3598 -0.3273 -0.0512 0.054 Uiso 1 1 calc R . .
H10B H 1.3453 -0.3844 -0.1031 0.054 Uiso 1 1 calc R . .
H10C H 1.3515 -0.4265 -0.0256 0.054 Uiso 1 1 calc R . .
C11 C 1.16440(6) -0.26505(4) -0.10053(3) 0.04296(19) Uani 1 1 d . . .
H11A H 1.1935 -0.2191 -0.0876 0.052 Uiso 1 1 calc R . .
H11B H 1.0852 -0.2518 -0.0994 0.052 Uiso 1 1 calc R . .
H11C H 1.1896 -0.2698 -0.1454 0.052 Uiso 1 1 calc R . .
C12 C 1.09843(4) -0.11008(3) 0.18564(2) 0.02587(13) Uani 1 1 d . . .
C13 C 1.17581(4) -0.12570(3) 0.13643(2) 0.02597(13) Uani 1 1 d . . .
C14 C 1.18908(4) -0.05915(3) 0.08282(2) 0.02655(13) Uani 1 1 d . . .
H14 H 1.2424 -0.0700 0.0500 0.032 Uiso 1 1 calc R . .
C15 C 1.12705(4) 0.02235(3) 0.07586(2) 0.02703(13) Uani 1 1 d . . .
C16 C 1.04932(4) 0.03504(3) 0.12524(2) 0.02803(14) Uani 1 1 d . . .
H16 H 1.0050 0.0901 0.1212 0.034 Uiso 1 1 calc R . .
C17 C 1.03344(4) -0.02878(3) 0.18014(2) 0.02551(13) Uani 1 1 d . . .
C18 C 0.94984(4) -0.00852(3) 0.23282(2) 0.02958(14) Uani 1 1 d . . .
H18A H 0.9360 0.0543 0.2298 0.036 Uiso 1 1 calc R . .
H18B H 0.9812 -0.0360 0.2768 0.036 Uiso 1 1 calc R . .
C19 C 1.13980(4) 0.09637(3) 0.01699(3) 0.03046(15) Uani 1 1 d . . .
C20 C 1.23022(5) 0.07084(4) -0.03039(3) 0.04341(19) Uani 1 1 d . . .
H20A H 1.2138 0.0241 -0.0490 0.052 Uiso 1 1 calc R . .
H20B H 1.2985 0.0516 -0.0065 0.052 Uiso 1 1 calc R . .
H20C H 1.2368 0.1204 -0.0662 0.052 Uiso 1 1 calc R . .
C21 C 1.16774(5) 0.17164(4) 0.04300(3) 0.04207(18) Uani 1 1 d . . .
H21A H 1.2374 0.1535 0.0654 0.050 Uiso 1 1 calc R . .
H21B H 1.1113 0.1892 0.0743 0.050 Uiso 1 1 calc R . .
H21C H 1.1722 0.2201 0.0058 0.050 Uiso 1 1 calc R . .
C22 C 1.03413(5) 0.12700(4) -0.02142(3) 0.04261(18) Uani 1 1 d . . .
H22A H 1.0398 0.1791 -0.0549 0.051 Uiso 1 1 calc R . .
H22B H 0.9742 0.1395 0.0093 0.051 Uiso 1 1 calc R . .
H22C H 1.0209 0.0820 -0.0432 0.051 Uiso 1 1 calc R . .
C23 C 0.82532(4) -0.11957(3) 0.26044(2) 0.02688(14) Uani 1 1 d . . .
C24 C 0.84107(4) -0.03705(3) 0.22931(2) 0.02704(14) Uani 1 1 d . . .
C25 C 0.75436(4) 0.02022(3) 0.19595(2) 0.02936(14) Uani 1 1 d . . .
H25 H 0.7648 0.0762 0.1743 0.035 Uiso 1 1 calc R . .
C26 C 0.65309(4) -0.00214(4) 0.19346(2) 0.03036(15) Uani 1 1 d . . .
C27 C 0.64162(4) -0.08548(3) 0.22448(2) 0.03150(15) Uani 1 1 d . . .
H27 H 0.5734 -0.1022 0.2234 0.038 Uiso 1 1 calc R . .
C28 C 0.72598(4) -0.14499(3) 0.25694(2) 0.02812(14) Uani 1 1 d . . .
C29 C 0.71266(5) -0.23851(3) 0.28363(2) 0.03168(15) Uani 1 1 d . . .
H29A H 0.7606 -0.2645 0.3219 0.038 Uiso 1 1 calc R . .
H29B H 0.6370 -0.2408 0.2987 0.038 Uiso 1 1 calc R . .
C30 C 0.55469(5) 0.06165(4) 0.16041(3) 0.03725(17) Uani 1 1 d . . .
C31 C 0.50274(6) 0.02144(5) 0.11268(3) 0.0573(2) Uani 1 1 d . . .
H31A H 0.4444 0.0640 0.0889 0.069 Uiso 1 1 calc R . .
H31B H 0.4731 -0.0281 0.1377 0.069 Uiso 1 1 calc R . .
H31C H 0.5574 0.0026 0.0808 0.069 Uiso 1 1 calc R . .
C32 C 0.47261(6) 0.08325(5) 0.21408(4) 0.0582(2) Uani 1 1 d . . .
H32A H 0.5075 0.1055 0.2462 0.070 Uiso 1 1 calc R . .
H32B H 0.4455 0.0313 0.2366 0.070 Uiso 1 1 calc R . .
H32C H 0.4122 0.1268 0.1938 0.070 Uiso 1 1 calc R . .
C33 C 0.58571(6) 0.14566(4) 0.12180(3) 0.0494(2) Uani 1 1 d . . .
H33A H 0.6204 0.1718 0.1515 0.059 Uiso 1 1 calc R . .
H33B H 0.5206 0.1851 0.1034 0.059 Uiso 1 1 calc R . .
H33C H 0.6361 0.1340 0.0857 0.059 Uiso 1 1 calc R . .
C34 C 0.84334(4) -0.33560(3) 0.22264(2) 0.02786(14) Uani 1 1 d . . .
C35 C 0.74156(4) -0.28804(3) 0.22916(2) 0.02823(14) Uani 1 1 d . . .
C36 C 0.66468(4) -0.28141(3) 0.18101(3) 0.03008(15) Uani 1 1 d . . .
H36 H 0.5936 -0.2514 0.1866 0.036 Uiso 1 1 calc R . .
C37 C 0.68815(4) -0.31688(3) 0.12544(3) 0.02981(14) Uani 1 1 d . . .
C38 C 0.79303(4) -0.36144(3) 0.11898(3) 0.03003(14) Uani 1 1 d . . .
H38 H 0.8113 -0.3854 0.0810 0.036 Uiso 1 1 calc R . .
C39 C 0.87266(4) -0.37216(3) 0.16679(2) 0.02690(13) Uani 1 1 d . . .
C40 C 0.98253(4) -0.42359(3) 0.15874(3) 0.02927(14) Uani 1 1 d . . .
H40A H 0.9745 -0.4697 0.1359 0.035 Uiso 1 1 calc R . .
H40B H 1.0111 -0.4516 0.2033 0.035 Uiso 1 1 calc R . .
C41 C 0.59813(4) -0.31018(4) 0.07673(3) 0.03355(15) Uani 1 1 d . . .
C42 C 0.54102(5) -0.21654(4) 0.05505(3) 0.04121(18) Uani 1 1 d . . .
H42A H 0.5124 -0.1944 0.0942 0.049 Uiso 1 1 calc R . .
H42B H 0.4814 -0.2137 0.0256 0.049 Uiso 1 1 calc R . .
H42C H 0.5928 -0.1818 0.0315 0.049 Uiso 1 1 calc R . .
C43 C 0.51473(5) -0.36380(4) 0.11192(3) 0.04448(19) Uani 1 1 d . . .
H43A H 0.5498 -0.4239 0.1257 0.053 Uiso 1 1 calc R . .
H43B H 0.4561 -0.3597 0.0815 0.053 Uiso 1 1 calc R . .
H43C H 0.4852 -0.3419 0.1509 0.053 Uiso 1 1 calc R . .
C44 C 0.63883(5) -0.34282(4) 0.01494(3) 0.04551(19) Uani 1 1 d . . .
H44A H 0.6920 -0.3092 -0.0082 0.055 Uiso 1 1 calc R . .
H44B H 0.5780 -0.3369 -0.0143 0.055 Uiso 1 1 calc R . .
H44C H 0.6728 -0.4034 0.0274 0.055 Uiso 1 1 calc R . .
Zn2 Zn 0.061258(5) 0.876131(4) 0.434823(3) 0.03160(2) Uani 1 1 d . . .
N1E N -0.08897(4) 0.85216(3) 0.43126(2) 0.02967(12) Uani 1 1 d D V -14
H1E1 H -0.0911 0.8249 0.3969 0.036 Uiso 1 1 calc R V -14
H1E2 H -0.1020 0.8144 0.4698 0.036 Uiso 1 1 calc R V -14
C1E C -0.17863(5) 0.92760(4) 0.42268(3) 0.03650(16) Uani 1 1 d D V -14
H1E1' H -0.1693 0.9661 0.3793 0.044 Uiso 1 1 calc R V -14
H1E2' H -0.1740 0.9599 0.4576 0.044 Uiso 1 1 calc R V -14
C2E C -0.28948(5) 0.90344(4) 0.42608(3) 0.03965(17) Uani 1 1 d D V -14
H2E1 H -0.3032 0.8723 0.4716 0.048 Uiso 1 1 calc R V -14
H2E2 H -0.2908 0.8640 0.3958 0.048 Uiso 1 1 calc R V -14
C3E C -0.37920(6) 0.98076(5) 0.40744(4) 0.0617(3) Uani 1 1 d D V -14
H3E1 H -0.3764 1.0209 0.4369 0.074 Uiso 1 1 calc R V -14
H3E2 H -0.3662 1.0110 0.3615 0.074 Uiso 1 1 calc R V -14
C4E C -0.49101(6) 0.95780(7) 0.41233(5) 0.0837(4) Uani 1 1 d D V -14
H4E1 H -0.4954 0.9196 0.3822 0.126 Uiso 1 1 calc R V -14
H4E2 H -0.5450 1.0103 0.4001 0.126 Uiso 1 1 calc R V -14
H4E3 H -0.5050 0.9286 0.4578 0.126 Uiso 1 1 calc R V -14
N1F N 0.16960(3) 0.82577(3) 0.37062(2) 0.02993(12) Uani 1 1 d D V -15
H1F1 H 0.1864 0.7673 0.3858 0.036 Uiso 1 1 calc R V -15
H1F2 H 0.1374 0.8357 0.3302 0.036 Uiso 1 1 calc R V -15
C1F C 0.27100(5) 0.86095(4) 0.36131(3) 0.04993(19) Uani 1 1 d D V -15
H1F1' H 0.3121 0.8418 0.4030 0.060 Uiso 1 1 calc R V -15
H1F2' H 0.2528 0.9244 0.3522 0.060 Uiso 1 1 calc R V -15
C2F C 0.34343(5) 0.83352(4) 0.30465(3) 0.04642(19) Uani 1 1 d D V -15
H2F1 H 0.3048 0.8577 0.2624 0.056 Uiso 1 1 calc R V -15
H2F2 H 0.4097 0.8589 0.3020 0.056 Uiso 1 1 calc R V -15
C3F C 0.37592(6) 0.73800(5) 0.31140(3) 0.0522(2) Uani 1 1 d D V -15
H3F1 H 0.3104 0.7130 0.3095 0.063 Uiso 1 1 calc R V -15
H3F2 H 0.4236 0.7265 0.2735 0.063 Uiso 1 1 calc R V -15
C4F C 0.43373(7) 0.69456(7) 0.37464(4) 0.0873(4) Uani 1 1 d D V -15
H4F1 H 0.4924 0.7245 0.3801 0.131 Uiso 1 1 calc R V -15
H4F2 H 0.4638 0.6348 0.3731 0.131 Uiso 1 1 calc R V -15
H4F3 H 0.3827 0.6960 0.4121 0.131 Uiso 1 1 calc R V -15
N1G N 0.09772(7) 0.83126(6) 0.52980(4) 0.0371(3) Uani 0.55 1 d PD V -1
H1G1 H 0.0664 0.8721 0.5530 0.044 Uiso 0.55 1 calc PR V -1
H1G2 H 0.0664 0.7835 0.5449 0.044 Uiso 0.55 1 calc PR V -1
C1G C 0.21608(9) 0.80732(7) 0.54617(5) 0.0402(3) Uani 0.55 1 d PD V -1
H1G1' H 0.2534 0.8560 0.5270 0.048 Uiso 0.55 1 calc PR V -1
H1G2' H 0.2498 0.7573 0.5274 0.048 Uiso 0.55 1 calc PR V -1
C2G C 0.22637(10) 0.78537(11) 0.62054(5) 0.0651(5) Uani 0.55 1 d PD V -1
H2G1 H 0.1501 0.7972 0.6356 0.078 Uiso 0.55 1 calc PR V -1
H2G2 H 0.2460 0.7220 0.6298 0.078 Uiso 0.55 1 calc PR V -1
C3G C 0.28527(14) 0.80787(11) 0.67365(8) 0.1032(7) Uani 0.55 1 d PD V -1
H3G1 H 0.2312 0.8463 0.6952 0.124 Uiso 0.55 1 calc PR V -1
H3G2 H 0.3377 0.8433 0.6505 0.124 Uiso 0.55 1 calc PR V -1
C4G C 0.34612(14) 0.74338(12) 0.72864(7) 0.1119(6) Uani 0.55 1 d PD V -1
H4G1 H 0.2975 0.7315 0.7668 0.168 Uiso 0.55 1 calc PR V -1
H4G2 H 0.4066 0.7665 0.7415 0.168 Uiso 0.55 1 calc PR V -1
H4G3 H 0.3740 0.6901 0.7135 0.168 Uiso 0.55 1 calc PR V -1
N1N N 0.11327(8) 0.80281(6) 0.52768(4) 0.0305(3) Uani 0.45 1 d PD V -2
H1N1 H 0.0521 0.7934 0.5525 0.037 Uiso 0.45 1 calc PR V -2
H1N2 H 0.1482 0.7502 0.5210 0.037 Uiso 0.45 1 calc PR V -2
C1N C 0.18325(11) 0.83153(8) 0.56896(6) 0.0412(4) Uani 0.45 1 d PD V -2
H1N1' H 0.1426 0.8859 0.5787 0.049 Uiso 0.45 1 calc PR V -2
H1N2' H 0.2456 0.8467 0.5405 0.049 Uiso 0.45 1 calc PR V -2
C2N C 0.22903(13) 0.77985(11) 0.63256(6) 0.0822(6) Uani 0.45 1 d PD V -2
H2N1 H 0.2102 0.7219 0.6393 0.099 Uiso 0.45 1 calc PR V -2
H2N2 H 0.1939 0.8066 0.6688 0.099 Uiso 0.45 1 calc PR V -2
C3N C 0.35426(11) 0.76969(10) 0.63853(6) 0.0571(5) Uani 0.45 1 d PD V -2
H3N1 H 0.3921 0.7146 0.6285 0.069 Uiso 0.45 1 calc PR V -2
H3N2 H 0.3826 0.8177 0.6089 0.069 Uiso 0.45 1 calc PR V -2
C4N C 0.3652(3) 0.7717(2) 0.71225(9) 0.2556(13) Uani 0.45 1 d PD V -2
H4N1 H 0.3881 0.8252 0.7154 0.383 Uiso 0.45 1 calc PR V -2
H4N2 H 0.4191 0.7227 0.7330 0.383 Uiso 0.45 1 calc PR V -2
H4N3 H 0.2952 0.7685 0.7350 0.383 Uiso 0.45 1 calc PR V -2
O1W O 0.93768(3) -0.35343(3) 0.406242(19) 0.04358(13) Uani 1 1 d . . .
H1W H 0.9968(7) -0.3550(6) 0.4188(4) 0.088(3) Uiso 1 1 d . . .
Cl1 Cl 1.168431(12) -0.369670(9) 0.461929(7) 0.03774(4) Uani 1 1 d . . .
Cl2 Cl 0.067777(16) 1.016558(10) 0.413993(9) 0.05679(5) Uani 1 1 d . V .

loop_
_atom_site_aniso_label
_atom_site_aniso_U_11
_atom_site_aniso_U_22
_atom_site_aniso_U_33
_atom_site_aniso_U_23
_atom_site_aniso_U_13
_atom_site_aniso_U_12
N1A 0.00952(16) 0.00001(15) 0.00628(15) -0.00105(12) 0.00463(13) -0.00362(13)
C1A 0.0191(2) 0.0089(2) 0.0099(2) -0.00046(16) -0.00212(18) -0.00231(18)
C2A 0.0528(4) 0.0102(3) 0.0313(3) -0.0033(2) 0.0006(3) 0.0115(3)
C3A 0.0524(4) 0.0455(4) 0.0456(4) -0.0206(3) 0.0008(4) -0.0129(3)
C4A 0.0608(4) 0.0355(3) 0.0363(3) -0.0163(3) -0.0072(3) -0.0133(3)
Cl3 0.04128(19) 0.02588(16) 0.02402(15) -0.00542(13) 0.00417(15) -0.00830(15)
N1H 0.00952(16) 0.00001(15) 0.00628(15) -0.00105(12) 0.00463(13) -0.00362(13)
C1H 0.0191(2) 0.0089(2) 0.0099(2) -0.00046(16) -0.00212(18) -0.00231(18)
C2H 0.0528(4) 0.0102(3) 0.0313(3) -0.0033(2) 0.0006(3) 0.0115(3)
C3H 0.0524(4) 0.0455(4) 0.0456(4) -0.0206(3) 0.0008(4) -0.0129(3)
C4H 0.0608(4) 0.0355(3) 0.0363(3) -0.0163(3) -0.0072(3) -0.0133(3)
Zn1 0.03684(3) 0.02920(3) 0.02651(3) -0.00556(2) -0.00049(2) -0.00837(2)
N1B 0.0253(3) 0.0408(4) 0.0123(3) 0.0030(3) 0.0046(3) -0.0151(3)
C1B 0.0321(4) 0.0443(5) 0.0253(4) 0.0005(4) -0.0082(4) -0.0101(4)
C2B 0.0322(4) 0.0392(5) 0.0338(5) 0.0072(4) -0.0065(4) -0.0103(4)
C3B 0.0552(6) 0.0572(6) 0.0291(5) 0.0014(4) -0.0120(4) -0.0224(5)
C4B 0.0659(7) 0.0920(10) 0.0613(8) 0.0074(7) -0.0239(6) -0.0341(6)
N1J 0.0595(7) 0.0301(6) 0.0694(8) -0.0083(5) -0.0125(6) 0.0006(6)
C1J 0.0512(7) 0.0326(6) 0.0394(7) 0.0154(5) -0.0064(6) -0.0089(6)
C2J 0.0432(7) 0.0417(7) 0.0318(6) 0.0009(5) -0.0038(5) -0.0075(6)
C3J 0.0739(8) 0.0522(7) 0.0321(6) 0.0040(6) -0.0079(6) -0.0308(6)
C4J 0.0501(7) 0.0859(12) 0.0604(9) 0.0161(9) -0.0252(7) -0.0248(7)
N1C 0.0512(3) 0.0259(2) 0.02613(19) -0.00494(16) -0.00650(19) -0.00613(19)
C1C 0.0583(3) 0.0497(3) 0.0351(3) -0.0054(2) 0.0050(3) -0.0279(2)
C2C 0.0469(3) 0.0380(3) 0.0379(3) -0.0053(2) -0.0005(2) -0.0126(2)
C3C 0.0868(5) 0.1317(6) 0.0683(4) -0.0522(4) 0.0311(4) -0.0523(4)
C4C 0.0953(6) 0.1468(7) 0.0794(4) -0.0695(4) 0.0268(5) -0.0362(6)
N1D 0.0350(3) 0.0217(3) 0.0095(2) -0.0003(2) -0.0087(2) -0.0032(2)
C1D 0.0360(4) 0.0275(4) 0.0411(4) -0.0029(4) -0.0007(4) -0.0021(4)
C2D 0.0270(4) 0.0501(6) 0.0641(6) -0.0133(5) 0.0082(4) -0.0016(4)
C3D 0.0512(6) 0.0615(7) 0.0613(7) -0.0050(6) -0.0006(6) -0.0050(6)
C4D 0.0614(8) 0.1023(12) 0.1060(12) -0.0074(10) 0.0137(8) -0.0222(8)
N1K 0.0772(9) 0.0334(6) 0.0864(10) -0.0290(6) 0.0312(8) -0.0287(6)
C1K 0.0926(11) 0.120(2) 0.0867(11) 0.0333(13) -0.0758(8) -0.0254(13)
C2K 0.1132(18) 0.098(2) 0.229(4) 0.024(2) -0.076(2) -0.0479(15)
C3K 0.0297(9) 0.196(3) 0.0931(17) -0.0233(19) -0.0038(11) 0.0391(14)
C4K 0.1031(18) 0.0924(17) 0.0845(15) -0.0201(13) 0.0142(14) 0.0435(14)
O1 0.03859(18) 0.02775(16) 0.02062(14) -0.00204(13) -0.00344(14) -0.00703(14)
O2 0.03443(17) 0.02781(16) 0.02022(14) -0.00412(12) -0.00342(13) -0.00590(14)
O3 0.03210(17) 0.03514(18) 0.02464(16) -0.00044(14) -0.00130(14) -0.00628(15)
O4 0.03741(18) 0.03837(19) 0.02189(15) -0.00246(14) -0.00461(14) -0.00621(16)
C1 0.0271(2) 0.0215(2) 0.0247(2) -0.00372(17) -0.00477(18) 0.00039(18)
C2 0.0311(2) 0.0214(2) 0.0262(2) -0.00009(18) -0.00560(19) -0.00256(19)
C3 0.0286(2) 0.0238(2) 0.0298(2) -0.00756(17) -0.00478(19) -0.00233(18)
C4 0.0291(2) 0.0259(2) 0.0270(2) -0.00628(18) -0.00436(19) 0.0020(2)
C5 0.0250(2) 0.0228(2) 0.0304(2) -0.00331(18) -0.00154(19) -0.00150(18)
C6 0.0263(2) 0.0204(2) 0.0258(2) -0.00422(17) -0.00522(18) -0.00016(18)
C7 0.0256(2) 0.0286(2) 0.0279(2) -0.00826(17) -0.00147(18) -0.00347(18)
C8 0.0397(3) 0.0361(2) 0.0309(2) -0.01386(19) -0.0008(2) -0.0073(2)
C9 0.0576(3) 0.0480(3) 0.0399(3) -0.0267(2) 0.0043(3) -0.0151(2)
C10 0.0428(3) 0.0548(3) 0.0395(3) -0.0207(2) 0.0069(2) -0.0047(3)
C11 0.0553(3) 0.0438(3) 0.0281(2) -0.0066(2) -0.0015(2) -0.0055(3)
C12 0.0294(2) 0.0280(2) 0.02171(19) -0.00531(17) -0.00385(17) -0.00795(18)
C13 0.0252(2) 0.0283(2) 0.0262(2) -0.00733(17) -0.00356(17) -0.00640(18)
C14 0.0252(2) 0.0320(2) 0.0254(2) -0.00916(17) -0.00365(17) -0.00783(18)
C15 0.0272(2) 0.0298(2) 0.0260(2) -0.00638(17) -0.00530(17) -0.00825(18)
C16 0.0300(2) 0.0236(2) 0.0312(2) -0.00667(17) -0.00317(19) -0.00490(18)
C17 0.0256(2) 0.0255(2) 0.0266(2) -0.00599(17) -0.00269(18) -0.00598(17)
C18 0.0355(2) 0.0297(2) 0.0260(2) -0.01078(17) 0.00003(19) -0.0062(2)
C19 0.0357(2) 0.0272(2) 0.0286(2) -0.00553(18) -0.0003(2) -0.0065(2)
C20 0.0478(3) 0.0439(3) 0.0356(3) -0.0029(2) 0.0093(3) -0.0104(3)
C21 0.0509(3) 0.0351(3) 0.0433(3) -0.0058(2) 0.0023(3) -0.0195(2)
C22 0.0444(3) 0.0421(3) 0.0389(3) 0.0041(2) -0.0105(2) -0.0137(2)
C23 0.0285(2) 0.0328(2) 0.01790(19) -0.00586(17) 0.00085(18) -0.0014(2)
C24 0.0261(2) 0.0314(2) 0.0253(2) -0.01074(17) 0.00402(18) -0.00482(19)
C25 0.0337(2) 0.0279(2) 0.0252(2) -0.00560(18) 0.0005(2) -0.0028(2)
C26 0.0326(2) 0.0358(3) 0.0224(2) -0.00668(19) 0.00186(19) -0.0055(2)
C27 0.0346(2) 0.0340(2) 0.0279(2) -0.00923(19) 0.0014(2) -0.0087(2)
C28 0.0342(2) 0.0314(2) 0.02011(19) -0.00636(17) 0.00347(19) -0.00931(19)
C29 0.0364(3) 0.0335(3) 0.0235(2) -0.00200(19) 0.0044(2) -0.0085(2)
C30 0.0325(3) 0.0402(3) 0.0365(3) -0.0072(2) -0.0026(2) -0.0005(2)
C31 0.0488(3) 0.0648(4) 0.0578(3) -0.0136(3) -0.0249(3) -0.0011(3)
C32 0.0486(4) 0.0611(4) 0.0517(4) -0.0058(3) 0.0115(3) 0.0128(3)
C33 0.0500(3) 0.0447(4) 0.0447(3) 0.0046(3) -0.0074(3) -0.0006(3)
C34 0.0336(2) 0.0242(2) 0.0250(2) 0.00065(18) -0.00268(19) -0.00949(18)
C35 0.0342(2) 0.0279(2) 0.0221(2) 0.00035(18) 0.00226(19) -0.01159(19)
C36 0.0319(2) 0.0260(2) 0.0308(2) -0.00189(19) 0.0000(2) -0.0061(2)
C37 0.0334(2) 0.0266(2) 0.0292(2) -0.00220(19) -0.0017(2) -0.00879(19)
C38 0.0348(2) 0.0291(2) 0.0286(2) -0.00557(18) 0.0011(2) -0.01279(19)
C39 0.0314(2) 0.0231(2) 0.0263(2) -0.00111(17) 0.00136(19) -0.01053(18)
C40 0.0338(2) 0.0231(2) 0.0293(2) -0.00044(19) -0.0012(2) -0.00669(19)
C41 0.0333(2) 0.0340(2) 0.0344(2) -0.0079(2) -0.0083(2) -0.0057(2)
C42 0.0442(3) 0.0356(3) 0.0419(3) -0.0005(2) -0.0104(2) -0.0086(2)
C43 0.0391(3) 0.0450(3) 0.0490(3) -0.0030(3) -0.0085(3) -0.0127(2)
C44 0.0463(3) 0.0507(3) 0.0428(3) -0.0164(2) -0.0127(2) -0.0058(3)
Zn2 0.04080(3) 0.02918(3) 0.02655(3) -0.00461(2) 0.00099(2) -0.01254(2)
N1E 0.0411(2) 0.02497(19) 0.02312(18) -0.00327(15) -0.00152(17) -0.00806(17)
C1E 0.0497(3) 0.0293(2) 0.0307(2) -0.0062(2) 0.0003(2) -0.0079(2)
C2E 0.0430(3) 0.0423(3) 0.0365(3) -0.0131(2) 0.0015(2) -0.0098(2)
C3E 0.0518(4) 0.0588(4) 0.0723(4) -0.0143(3) -0.0170(3) 0.0007(3)
C4E 0.0492(4) 0.1101(7) 0.0932(6) -0.0318(5) -0.0099(4) -0.0033(5)
N1F 0.0322(2) 0.0306(2) 0.02835(19) -0.00457(16) -0.00219(17) -0.01072(16)
C1F 0.0516(3) 0.0653(3) 0.0464(3) -0.0250(2) 0.0048(3) -0.0308(2)
C2F 0.0391(3) 0.0587(3) 0.0468(3) -0.0164(3) 0.0054(3) -0.0179(3)
C3F 0.0419(3) 0.0685(4) 0.0443(3) -0.0145(3) -0.0005(3) -0.0022(3)
C4F 0.0579(5) 0.1063(7) 0.0705(5) 0.0265(5) -0.0072(4) 0.0030(5)
N1G 0.0465(4) 0.0326(4) 0.0356(4) -0.0105(3) -0.0045(4) -0.0109(3)
C1G 0.0486(6) 0.0404(5) 0.0295(4) -0.0081(4) -0.0029(4) -0.0013(5)
C2G 0.0486(6) 0.1052(11) 0.0381(5) -0.0095(6) -0.0239(5) -0.0052(7)
C3G 0.1215(12) 0.0776(10) 0.1208(13) -0.0157(9) -0.0455(10) -0.0372(8)
C4G 0.1302(10) 0.1191(11) 0.0899(6) -0.0608(6) -0.0858(6) 0.0394(9)
N1N 0.0433(5) 0.0270(4) 0.0208(4) -0.0042(3) -0.0019(4) -0.0058(4)
C1N 0.0517(7) 0.0357(6) 0.0394(6) -0.0108(5) -0.0027(6) -0.0125(5)
C2N 0.1123(12) 0.0891(8) 0.0411(5) -0.0532(5) -0.0395(6) 0.0506(9)
C3N 0.0735(9) 0.0462(8) 0.0488(7) -0.0055(6) -0.0356(6) 0.0015(7)
C4N 0.521(3) 0.162(2) 0.1098(10) 0.0576(12) -0.2143(10) -0.1670(18)
O1W 0.0478(2) 0.0512(2) 0.02859(18) 0.00074(17) -0.00099(17) -0.01164(19)
Cl1 0.05084(7) 0.03079(6) 0.03224(6) -0.00423(5) -0.00229(5) -0.01133(5)
Cl2 0.08266(10) 0.03264(6) 0.06096(9) -0.01491(6) 0.02371(8) -0.02657(6)

loop_
_geom_bond_atom_site_label_1
_geom_bond_atom_site_label_2
_geom_bond_distance
_geom_bond_site_symmetry_2
_geom_bond_publ_flag
N1A C1A 1.3320(7) . ?
C1A C2A 1.4580(9) . ?
C2A C3A 1.5005(10) . ?
C3A C4A 1.5489(13) . ?
N1H C1H 1.4673(12) . ?
C1H C2H 1.5160(17) . ?
C2H C3H 1.5174(15) . ?
C3H C4H 1.5055(17) . ?
N1B C1B 1.5040(13) . ?
C1B C2B 1.4972(13) . ?
C2B C3B 1.5371(16) . ?
C3B C4B 1.5306(16) . ?
N1J C1J 1.515(2) . ?
C1J C2J 1.4958(17) . ?
C2J C3J 1.538(2) . ?
C3J C4J 1.5292(19) . ?
N1C C1C 1.4664(8) . ?
C1C C2C 1.5195(10) . ?
C2C C3C 1.4714(11) . ?
C3C C4C 1.4591(15) . ?
N1D C1D 1.5035(10) . ?
C1D C2D 1.5111(13) . ?
C2D C3D 1.4971(18) . ?
C3D C4D 1.5411(18) . ?
N1K C1K 1.500(2) . ?
C1K C2K 1.512(3) . ?
C2K C3K 1.534(3) . ?
C3K C4K 1.531(4) . ?
O1 C1 1.3754(6) . ?
O2 C12 1.3684(6) . ?
O3 C23 1.3619(6) . ?
O4 C34 1.3740(7) . ?
C1 C6 1.4012(7) . ?
C1 C2 1.4050(8) . ?
C2 C3 1.3941(7) . ?
C2 C40 1.5193(7) . ?
C3 C4 1.3839(7) . ?
C4 C5 1.3987(8) . ?
C4 C8 1.5349(8) . ?
C5 C6 1.3868(7) . ?
C6 C7 1.5092(8) . ?
C7 C13 1.5229(7) . ?
C8 C11 1.5242(8) . ?
C8 C10 1.5289(9) . ?
C8 C9 1.5374(10) . ?
C12 C13 1.4005(7) . ?
C12 C17 1.4016(7) . ?
C13 C14 1.3957(7) . ?
C14 C15 1.3869(7) . ?
C15 C16 1.3968(7) . ?
C15 C19 1.5370(7) . ?
C16 C17 1.3930(7) . ?
C17 C18 1.5184(7) . ?
C18 C24 1.5341(8) . ?
C19 C20 1.5191(8) . ?
C19 C22 1.5319(8) . ?
C19 C21 1.5391(9) . ?
C23 C28 1.3973(8) . ?
C23 C24 1.3975(7) . ?
C24 C25 1.3990(7) . ?
C25 C26 1.3948(8) . ?
C26 C27 1.3938(8) . ?
C26 C30 1.5431(7) . ?
C27 C28 1.3876(7) . ?
C28 C29 1.5333(8) . ?
C29 C35 1.5132(8) . ?
C30 C32 1.5274(9) . ?
C30 C33 1.5279(9) . ?
C30 C31 1.5290(11) . ?
C34 C35 1.3833(7) . ?
C34 C39 1.4122(8) . ?
C35 C36 1.4005(8) . ?
C36 C37 1.3887(8) . ?
C37 C38 1.3970(7) . ?
C37 C41 1.5311(8) . ?
C38 C39 1.4082(8) . ?
C39 C40 1.4976(7) . ?
C41 C44 1.5167(9) . ?
C41 C42 1.5351(8) . ?
C41 C43 1.5381(9) . ?
Zn2 N1G 1.9889(8) . ?
Zn2 N1E 2.0078(5) . ?
Zn2 N1F 2.0378(5) . ?
Zn2 N1N 2.0948(9) . ?
Zn2 Cl2 2.2391(3) . ?
N1E C1E 1.4889(7) . ?
C1E C2E 1.5114(9) . ?
C2E C3E 1.5190(9) . ?
C3E C4E 1.5136(12) . ?
N1F C1F 1.4784(8) . ?
C1F C2F 1.5373(9) . ?
C2F C3F 1.5042(10) . ?
C3F C4F 1.5004(11) . ?
N1G C1G 1.5061(14) . ?
C1G C2G 1.5094(14) . ?
C2G C3G 1.502(2) . ?
C3G C4G 1.502(2) . ?
N1N C1N 1.4596(18) . ?
C1N C2N 1.4799(17) . ?
C2N C3N 1.563(2) . ?
C3N C4N 1.547(2) . ?
